data_1536368
loop_
_publ_author_name
'Demartin, F.'
'Pilati, T.'
'Gramaccioli, C.M.'
'Diella, V.'
'Gentile, P.'

_publ_section_title
;
 A crystal-chemical investigation of alpine gadolinite
;
_journal_name_full 'Canadian Mineralogist'
_journal_page_first 127
_journal_page_last 136
_journal_volume 30
_journal_year 1993
_chemical_compound_source '"Strada", Val Vigezzo, Italy'
_chemical_formula_sum 'B0.18 Be1.82 Ca0.06 Dy0.36 Fe0.76 H0.4 O10 Si2 Y1.58'
_chemical_name_mineral Gadolinite-(Y)
_chemical_name_systematic
;
Fe0.76 (Y1.58 Dy0.36 Ca0.06) ((Be1.82 B0.18) Si2 O9.6 (O H)0.4)
;
_space_group_IT_number 14
_symmetry_space_group_name_Hall '-P 2ybc'
_symmetry_space_group_name_H-M 'P 1 21/c 1'
_cell_angle_alpha 90
_cell_angle_beta 90.43
_cell_angle_gamma 90
_cell_formula_units_Z 2
_cell_length_a 4.759
_cell_length_b 7.564
_cell_length_c 9.968
_cell_volume 358.809
_citation_journal_id_ASTM CAMIA6
_database_code_amcsd 0005289
_exptl_crystal_density_diffrn 4.427
_cod_data_source_file Demartin_CAMIA6_1993_1554.cif
_cod_data_source_block H0.4B0.18Be1.82Ca0.06Dy0.36Fe0.76O10Si2Y1.58
_cod_original_cell_volume 358.8087
_cod_original_formula_sum 'H0.4 B0.18 Be1.82 Ca0.06 Dy0.36 Fe0.76 O10 Si2 Y1.58'
_cod_database_code 1536368

loop_
_space_group_symop_operation_xyz
x,y,z
-x,y+1/2,-z+1/2
-x,-y,-z
x,-y-1/2,z-1/2

loop_
_atom_site_label
_atom_site_type_symbol
_atom_site_fract_x
_atom_site_fract_y
_atom_site_fract_z
_atom_site_occupancy
_atom_site_U_iso_or_equiv
O2 O-2 0.3249 0.2863 0.4514 1 0.0
Ca1 Ca+2 0.99974 0.1081 0.32924 0.03 0.0
O1 O-2 0.7608 0.413 0.0308 1 0.0
B1 B+3 0.4595 0.4142 0.3356 0.09 0.0
Dy1 Dy+3 0.99974 0.1081 0.32924 0.18 0.0
Be1 Be+2 0.4595 0.4142 0.3356 0.91 0.0
Si1 Si+4 0.5189 0.27818 0.07832 1 0.0
O3 O-2 0.3081 0.3475 0.1954 1 0.0
O5 O-2 0.7967 0.4124 0.3325 1 0.0
Fe1 Fe+2 0 0 0 0.76 0.0
Y1 Y+3 0.99974 0.1081 0.32924 0.79 0.0
O4 O-2 0.6851 0.1071 0.1427 1 0.0

loop_
_cod_related_entry_id
_cod_related_entry_database
_cod_related_entry_code
1 AMCSD 0005289
